data_2233415
loop_
_publ_author_name
'Tang, Chun-Bao'

_publ_section_title
;
 <i>N</i>'-(4-Hydroxybenzylidene)-3-methoxybenzohydrazide
;
_journal_coeditor_code CV5225
_journal_issue 2
_journal_name_full 'Acta Crystallographica Section E'
_journal_page_first o296
_journal_paper_doi 10.1107/S1600536811055565
_journal_volume 68
_journal_year 2012
_chemical_formula_iupac 'C15 H14 N2 O3'
_chemical_formula_moiety 'C15 H14 N2 O3'
_chemical_formula_sum 'C15 H14 N2 O3'
_chemical_formula_weight 270.28
_chemical_name_systematic
;
<i>N</i>'-(4-Hydroxybenzylidene)-3-methoxybenzohydrazide
;
_space_group_IT_number 61
_symmetry_cell_setting orthorhombic
_symmetry_space_group_name_Hall '-P 2ac 2ab'
_symmetry_space_group_name_H-M 'P b c a'
_atom_sites_solution_hydrogens geom
_atom_sites_solution_primary direct
_atom_sites_solution_secondary difmap
_audit_creation_method SHELXL-97
_cell_angle_alpha 90.00
_cell_angle_beta 90.00
_cell_angle_gamma 90.00
_cell_formula_units_Z 8
_cell_length_a 13.221(2)
_cell_length_b 9.5336(18)
_cell_length_c 21.620(2)
_cell_measurement_reflns_used 2706
_cell_measurement_temperature 298(2)
_cell_measurement_theta_max 24.6
_cell_measurement_theta_min 2.4
_cell_volume 2725.1(7)
_computing_cell_refinement 'SAINT (Bruker, 2002)'
_computing_data_collection 'SMART (Bruker, 2002)'
_computing_data_reduction 'SAINT (Bruker, 2002)'
_computing_molecular_graphics 'SHELXTL (Sheldrick, 2008)'
_computing_publication_material 'SHELXL97 (Sheldrick, 2008)'
_computing_structure_refinement 'SHELXL97 (Sheldrick, 2008)'
_computing_structure_solution 'SHELXS97 (Sheldrick, 2008)'
_diffrn_ambient_temperature 298(2)
_diffrn_measured_fraction_theta_full 0.999
_diffrn_measured_fraction_theta_max 0.999
_diffrn_measurement_device_type 'Bruker SMART CCD area-detector'
_diffrn_measurement_method '\w scans'
_diffrn_radiation_monochromator graphite
_diffrn_radiation_source 'fine-focus sealed tube'
_diffrn_radiation_type MoK\a
_diffrn_radiation_wavelength 0.71073
_diffrn_reflns_av_R_equivalents 0.0693
_diffrn_reflns_av_sigmaI/netI 0.0427
_diffrn_reflns_limit_h_max 16
_diffrn_reflns_limit_h_min -16
_diffrn_reflns_limit_k_max 11
_diffrn_reflns_limit_k_min -11
_diffrn_reflns_limit_l_max 26
_diffrn_reflns_limit_l_min -22
_diffrn_reflns_number 18234
_diffrn_reflns_theta_full 25.50
_diffrn_reflns_theta_max 25.50
_diffrn_reflns_theta_min 2.43
_diffrn_standards_number 0
_exptl_absorpt_coefficient_mu 0.093
_exptl_absorpt_correction_T_max 0.9816
_exptl_absorpt_correction_T_min 0.9789
_exptl_absorpt_correction_type multi-scan
_exptl_absorpt_process_details '(SADABS; Sheldrick, 1996)'
_exptl_crystal_colour colorless
_exptl_crystal_density_diffrn 1.318
_exptl_crystal_density_method 'not measured'
_exptl_crystal_description 'cut from needle'
_exptl_crystal_F_000 1136
_exptl_crystal_size_max 0.23
_exptl_crystal_size_mid 0.21
_exptl_crystal_size_min 0.20
_refine_diff_density_max 0.176
_refine_diff_density_min -0.200
_refine_ls_extinction_method none
_refine_ls_goodness_of_fit_ref 1.114
_refine_ls_hydrogen_treatment mixed
_refine_ls_matrix_type full
_refine_ls_number_parameters 188
_refine_ls_number_reflns 2531
_refine_ls_number_restraints 2
_refine_ls_restrained_S_all 1.114
_refine_ls_R_factor_all 0.0954
_refine_ls_R_factor_gt 0.0611
_refine_ls_shift/su_max 0.000
_refine_ls_shift/su_mean 0.000
_refine_ls_structure_factor_coef Fsqd
_refine_ls_weighting_details 'calc w=1/[\s^2^(Fo^2^)+(0.0410P)^2^+0.7120P] where P=(Fo^2^+2Fc^2^)/3'
_refine_ls_weighting_scheme calc
_refine_ls_wR_factor_gt 0.1046
_refine_ls_wR_factor_ref 0.1167
_reflns_number_gt 1805
_reflns_number_total 2531
_reflns_threshold_expression I>2\s(I)
_cod_data_source_file cv5225.cif
_cod_data_source_block I
_cod_database_code 2233415
_cod_database_fobs_code 2233415

loop_
_symmetry_equiv_pos_as_xyz
'x, y, z'
'-x+1/2, -y, z+1/2'
'-x, y+1/2, -z+1/2'
'x+1/2, -y+1/2, -z'
'-x, -y, -z'
'x-1/2, y, -z-1/2'
'x, -y-1/2, z-1/2'
'-x-1/2, y-1/2, z'

loop_
_atom_site_type_symbol
_atom_site_label
_atom_site_fract_x
_atom_site_fract_y
_atom_site_fract_z
_atom_site_U_iso_or_equiv
_atom_site_adp_type
_atom_site_calc_flag
_atom_site_refinement_flags
_atom_site_occupancy
_atom_site_symmetry_multiplicity
N N1 0.84363(13) 0.96516(19) 0.63698(8) 0.0335(5) Uani d . 1 1
N N2 0.76637(13) 0.89157(18) 0.60808(9) 0.0331(5) Uani d D 1 1
O O1 1.24869(13) 1.15604(17) 0.77207(8) 0.0491(5) Uani d D 1 1
O O2 0.67126(11) 1.08925(16) 0.60246(8) 0.0416(4) Uani d . 1 1
O O3 0.31857(12) 0.8832(2) 0.55817(10) 0.0676(6) Uani d . 1 1
C C1 1.00898(16) 0.9639(2) 0.68058(11) 0.0327(5) Uani d . 1 1
C C2 1.02194(17) 1.1091(2) 0.67981(12) 0.0390(6) Uani d . 1 1
H H2A 0.9757 1.1648 0.6586 0.047 Uiso calc R 1 1
C C3 1.10217(17) 1.1714(2) 0.70994(11) 0.0414(6) Uani d . 1 1
H H3 1.1102 1.2682 0.7084 0.050 Uiso calc R 1 1
C C4 1.17085(16) 1.0898(2) 0.74251(11) 0.0340(6) Uani d . 1 1
C C5 1.16016(17) 0.9463(2) 0.74303(11) 0.0378(6) Uani d . 1 1
H H5 1.2064 0.8911 0.7645 0.045 Uiso calc R 1 1
C C6 1.08096(16) 0.8842(2) 0.71180(12) 0.0384(6) Uani d . 1 1
H H6 1.0755 0.7869 0.7116 0.046 Uiso calc R 1 1
C C7 0.92309(16) 0.8958(2) 0.65072(11) 0.0338(6) Uani d . 1 1
H H7 0.9263 0.8005 0.6416 0.041 Uiso calc R 1 1
C C8 0.68050(16) 0.9628(2) 0.59326(10) 0.0311(5) Uani d . 1 1
C C9 0.59785(15) 0.8768(2) 0.56562(10) 0.0300(5) Uani d . 1 1
C C10 0.49867(16) 0.9232(2) 0.57510(11) 0.0365(6) Uani d . 1 1
H H10 0.4868 1.0042 0.5980 0.044 Uiso calc R 1 1
C C11 0.41857(17) 0.8491(3) 0.55060(12) 0.0429(6) Uani d . 1 1
C C12 0.43747(19) 0.7307(3) 0.51536(13) 0.0495(7) Uani d . 1 1
H H12 0.3837 0.6808 0.4985 0.059 Uiso calc R 1 1
C C13 0.53502(19) 0.6863(3) 0.50505(12) 0.0463(7) Uani d . 1 1
H H13 0.5467 0.6076 0.4807 0.056 Uiso calc R 1 1
C C14 0.61629(17) 0.7580(2) 0.53071(10) 0.0375(6) Uani d . 1 1
H H14 0.6821 0.7266 0.5245 0.045 Uiso calc R 1 1
C C15 0.2946(2) 1.0000(4) 0.59606(15) 0.0752(10) Uani d . 1 1
H H15A 0.3231 0.9867 0.6365 0.113 Uiso calc R 1 1
H H15B 0.2224 1.0087 0.5994 0.113 Uiso calc R 1 1
H H15C 0.3219 1.0838 0.5779 0.113 Uiso calc R 1 1
H H2 0.770(2) 0.7974(11) 0.6051(14) 0.090 Uiso d D 1 1
H H1 1.276(2) 1.104(3) 0.7996(13) 0.113 Uiso d D 1 1

loop_
_atom_site_aniso_label
_atom_site_aniso_U_11
_atom_site_aniso_U_22
_atom_site_aniso_U_33
_atom_site_aniso_U_12
_atom_site_aniso_U_13
_atom_site_aniso_U_23
N1 0.0297(10) 0.0310(10) 0.0398(12) -0.0013(9) -0.0022(9) -0.0029(9)
N2 0.0288(10) 0.0267(10) 0.0439(12) -0.0026(9) -0.0047(9) -0.0049(9)
O1 0.0510(10) 0.0357(10) 0.0607(13) -0.0157(8) -0.0214(10) 0.0127(9)
O2 0.0395(9) 0.0267(9) 0.0587(12) 0.0026(7) -0.0059(8) -0.0060(8)
O3 0.0298(10) 0.0944(16) 0.0784(15) -0.0011(10) -0.0039(10) -0.0058(13)
C1 0.0298(12) 0.0289(12) 0.0393(14) 0.0024(10) 0.0001(11) 0.0002(11)
C2 0.0347(13) 0.0336(13) 0.0486(16) 0.0032(11) -0.0085(11) 0.0082(12)
C3 0.0468(15) 0.0241(12) 0.0532(17) -0.0039(11) -0.0067(13) 0.0065(12)
C4 0.0332(12) 0.0319(12) 0.0370(14) -0.0054(10) -0.0027(11) 0.0053(11)
C5 0.0375(13) 0.0275(12) 0.0483(16) 0.0020(10) -0.0085(12) 0.0070(11)
C6 0.0391(13) 0.0218(12) 0.0544(17) -0.0015(10) -0.0041(12) 0.0001(11)
C7 0.0346(13) 0.0261(12) 0.0406(15) -0.0007(10) -0.0007(11) -0.0012(11)
C8 0.0320(12) 0.0305(13) 0.0307(14) 0.0004(10) 0.0033(10) 0.0018(11)
C9 0.0305(12) 0.0274(12) 0.0322(14) -0.0029(9) -0.0020(10) 0.0049(11)
C10 0.0357(13) 0.0350(13) 0.0389(15) 0.0000(10) -0.0014(11) 0.0012(11)
C11 0.0317(13) 0.0542(16) 0.0427(16) -0.0045(12) -0.0032(12) 0.0085(13)
C12 0.0420(15) 0.0547(17) 0.0518(18) -0.0145(13) -0.0148(13) 0.0015(14)
C13 0.0521(16) 0.0382(14) 0.0486(17) -0.0050(12) -0.0090(14) -0.0092(12)
C14 0.0356(13) 0.0344(13) 0.0426(15) -0.0008(11) -0.0021(11) -0.0028(12)
C15 0.0442(17) 0.107(3) 0.074(2) 0.0198(17) 0.0123(16) 0.008(2)

loop_
_atom_type_symbol
_atom_type_description
_atom_type_scat_dispersion_real
_atom_type_scat_dispersion_imag
_atom_type_scat_source
C C 0.0033 0.0016 'International Tables Vol C Tables 4.2.6.8 and 6.1.1.4'
H H 0.0000 0.0000 'International Tables Vol C Tables 4.2.6.8 and 6.1.1.4'
N N 0.0061 0.0033 'International Tables Vol C Tables 4.2.6.8 and 6.1.1.4'
O O 0.0106 0.0060 'International Tables Vol C Tables 4.2.6.8 and 6.1.1.4'

loop_
_geom_angle_atom_site_label_1
_geom_angle_atom_site_label_2
_geom_angle_atom_site_label_3
_geom_angle
C7 N1 N2 116.64(18)
C8 N2 N1 117.87(17)
C8 N2 H2 121.7(19)
N1 N2 H2 119.8(19)
C4 O1 H1 112(2)
C11 O3 C15 118.1(2)
C6 C1 C2 117.6(2)
C6 C1 C7 120.3(2)
C2 C1 C7 122.1(2)
C3 C2 C1 121.1(2)
C3 C2 H2A 119.5
C1 C2 H2A 119.5
C2 C3 C4 120.1(2)
C2 C3 H3 119.9
C4 C3 H3 119.9
O1 C4 C5 122.2(2)
O1 C4 C3 118.13(19)
C5 C4 C3 119.6(2)
C4 C5 C6 120.1(2)
C4 C5 H5 120.0
C6 C5 H5 120.0
C5 C6 C1 121.5(2)
C5 C6 H6 119.3
C1 C6 H6 119.3
N1 C7 C1 120.9(2)
N1 C7 H7 119.6
C1 C7 H7 119.6
O2 C8 N2 122.3(2)
O2 C8 C9 122.15(19)
N2 C8 C9 115.51(19)
C14 C9 C10 120.3(2)
C14 C9 C8 122.69(19)
C10 C9 C8 117.0(2)
C11 C10 C9 120.1(2)
C11 C10 H10 120.0
C9 C10 H10 120.0
O3 C11 C10 125.0(2)
O3 C11 C12 115.7(2)
C10 C11 C12 119.4(2)
C13 C12 C11 120.6(2)
C13 C12 H12 119.7
C11 C12 H12 119.7
C12 C13 C14 120.6(2)
C12 C13 H13 119.7
C14 C13 H13 119.7
C9 C14 C13 119.0(2)
C9 C14 H14 120.5
C13 C14 H14 120.5
O3 C15 H15A 109.5
O3 C15 H15B 109.5
H15A C15 H15B 109.5
O3 C15 H15C 109.5
H15A C15 H15C 109.5
H15B C15 H15C 109.5

loop_
_geom_bond_atom_site_label_1
_geom_bond_atom_site_label_2
_geom_bond_distance
N1 C7 1.277(3)
N1 N2 1.388(2)
N2 C8 1.361(3)
N2 H2 0.901(10)
O1 C4 1.366(3)
O1 H1 0.853(10)
O2 C8 1.228(2)
O3 C11 1.371(3)
O3 C15 1.419(3)
C1 C6 1.392(3)
C1 C2 1.395(3)
C1 C7 1.459(3)
C2 C3 1.379(3)
C2 H2A 0.9300
C3 C4 1.387(3)
C3 H3 0.9300
C4 C5 1.376(3)
C5 C6 1.379(3)
C5 H5 0.9300
C6 H6 0.9300
C7 H7 0.9300
C8 C9 1.491(3)
C9 C14 1.382(3)
C9 C10 1.399(3)
C10 C11 1.379(3)
C10 H10 0.9300
C11 C12 1.384(4)
C12 C13 1.376(3)
C12 H12 0.9300
C13 C14 1.389(3)
C13 H13 0.9300
C14 H14 0.9300
C15 H15A 0.9600
C15 H15B 0.9600
C15 H15C 0.9600

loop_
_geom_hbond_atom_site_label_D
_geom_hbond_atom_site_label_H
_geom_hbond_atom_site_label_A
_geom_hbond_site_symmetry_A
_geom_hbond_distance_DH
_geom_hbond_distance_HA
_geom_hbond_distance_DA
_geom_hbond_angle_DHA
N2 H2 O2 8_755 0.901(10) 2.132(13) 3.000(2) 162(3)
O1 H1 N1 6_657 0.853(10) 2.107(11) 2.959(2) 176(3)
O1 H1 O2 6_657 0.853(10) 2.53(3) 2.969(2) 113(3)

loop_
_cod_related_entry_id
_cod_related_entry_database
_cod_related_entry_code
1 ChemSpider 12925731
